data_1531365
loop_
_publ_author_name
'Goodenough, J.B.'
'Hong, H.Y.-P.'
'Kafalas, J.A.'

_publ_section_title
;
 Fast Na+-Ion Transport in Skeleton Structures
;
_journal_name_full 'Materials Research Bulletin'
_journal_page_first 203
_journal_page_last 220
_journal_volume 11
_journal_year 1976
_chemical_formula_sum 'F0.1667 Na1.1667 O3 Sb'
_chemical_name_systematic 'Na Sb O3 (Na F).1667'
_space_group_IT_number 204
_symmetry_space_group_name_Hall '-I 2 2 3'
_symmetry_space_group_name_H-M 'I m -3'
_cell_angle_alpha 90
_cell_angle_beta 90
_cell_angle_gamma 90
_cell_formula_units_Z 12
_cell_length_a 9.306
_cell_length_b 9.306
_cell_length_c 9.306
_cell_volume 805.915
_citation_journal_id_ASTM MRBUAC
_cod_data_source_file Goodenough_MRBUAC_1976_1462.cif
_cod_data_source_block F0.1667Na1.1667O3Sb1
_cod_original_cell_volume 805.9147
_cod_original_formula_sum 'F0.1667 Na1.1667 O3 Sb1'
_cod_database_code 1531365

loop_
_symmetry_equiv_pos_as_xyz
x,y,z
-x,-y,z
x,-y,-z
-x,y,-z
z,x,y
-z,-x,y
z,-x,-y
-z,x,-y
y,z,x
y,-z,-x
-y,z,-x
-y,-z,x
-x,-y,-z
x,y,-z
-x,y,z
x,-y,z
-z,-x,-y
z,x,-y
-z,x,y
z,-x,y
-y,-z,-x
-y,z,x
y,-z,x
y,z,-x
x+1/2,y+1/2,z+1/2
-x+1/2,-y+1/2,z+1/2
x+1/2,-y+1/2,-z+1/2
-x+1/2,y+1/2,-z+1/2
z+1/2,x+1/2,y+1/2
-z+1/2,-x+1/2,y+1/2
z+1/2,-x+1/2,-y+1/2
-z+1/2,x+1/2,-y+1/2
y+1/2,z+1/2,x+1/2
y+1/2,-z+1/2,-x+1/2
-y+1/2,z+1/2,-x+1/2
-y+1/2,-z+1/2,x+1/2
-x+1/2,-y+1/2,-z+1/2
x+1/2,y+1/2,-z+1/2
-x+1/2,y+1/2,z+1/2
x+1/2,-y+1/2,z+1/2
-z+1/2,-x+1/2,-y+1/2
z+1/2,x+1/2,-y+1/2
-z+1/2,x+1/2,y+1/2
z+1/2,-x+1/2,y+1/2
-y+1/2,-z+1/2,-x+1/2
-y+1/2,z+1/2,x+1/2
y+1/2,-z+1/2,x+1/2
y+1/2,z+1/2,-x+1/2

loop_
_atom_site_label
_atom_site_type_symbol
_atom_site_fract_x
_atom_site_fract_y
_atom_site_fract_z
_atom_site_occupancy
_atom_site_U_iso_or_equiv
F1 F-1 0 0 0 1 0.0
Na2 Na+1 0.154 0.154 0.154 0.8 0.0
Sb1 Sb+5 0.8381 0 0.5 1 0.0
O2 O-2 0 0.3325 0.2873 1 0.0
Na1 Na+1 0.25 0.25 0.25 0.25 0.0
O1 O-2 0.36 0 0 1 0.0
